data_4504279
loop_
_publ_author_name
'Wu, La-Mei'
'Teng, Han-Bing'
'Feng, Xi-Chun'
'Ke, Xian-Bing'
'Zhu, Qi-Feng'
'Su, Jiang-Tao'
'Xu, Wen-Jin'
'Hu, Xian-Ming'

_publ_section_title
;
 Supramolecular Networks in Crystals of Metal(II) Complexes with
 Water-Soluble Salicylaldehyde-2-sulfobenzoylhydrazone Anion Ligand
;
_journal_issue 7
_journal_name_full 'Crystal Growth &amp; Design'
_journal_page_first 1337
_journal_paper_doi 10.1021/cg070196f
_journal_volume 7
_journal_year 2007
_chemical_formula_sum 'C28 H36 Mn2 N4 O18 S2'
_chemical_formula_weight 890.61
_chemical_name_systematic
; 
 ? 
;
_space_group_IT_number 2
_symmetry_cell_setting triclinic
_symmetry_space_group_name_Hall '-P 1'
_symmetry_space_group_name_H-M 'P -1'
_atom_sites_solution_hydrogens geom
_atom_sites_solution_primary direct
_atom_sites_solution_secondary difmap
_audit_creation_method SHELXL-97
_cell_angle_alpha 107.715(2)
_cell_angle_beta 95.322(2)
_cell_angle_gamma 103.939(2)
_cell_formula_units_Z 1
_cell_length_a 9.1452(11)
_cell_length_b 10.3790(12)
_cell_length_c 10.7212(12)
_cell_measurement_reflns_used 1699
_cell_measurement_temperature 292(2)
_cell_measurement_theta_max 24.24
_cell_measurement_theta_min 2.40
_cell_volume 925.54(19)
_computing_cell_refinement 'Bruker SMART'
_computing_data_collection 'Bruker SMART'
_computing_data_reduction 'Bruker SAINT'
_computing_molecular_graphics 'Bruker SHELXTL'
_computing_publication_material 'Bruker SHELXTL'
_computing_structure_refinement 'SHELXL-97 (Sheldrick, 1997)'
_computing_structure_solution 'SHELXS-97 (Sheldrick, 1990)'
_diffrn_ambient_temperature 292(2)
_diffrn_measured_fraction_theta_full 0.980
_diffrn_measured_fraction_theta_max 0.980
_diffrn_measurement_device_type 'CCD area detector'
_diffrn_measurement_method 'phi and omega scans'
_diffrn_radiation_monochromator graphite
_diffrn_radiation_source 'fine-focus sealed tube'
_diffrn_radiation_type MoK\a
_diffrn_radiation_wavelength 0.71073
_diffrn_reflns_av_R_equivalents 0.0632
_diffrn_reflns_av_sigmaI/netI 0.0905
_diffrn_reflns_limit_h_max 11
_diffrn_reflns_limit_h_min -11
_diffrn_reflns_limit_k_max 13
_diffrn_reflns_limit_k_min -12
_diffrn_reflns_limit_l_max 13
_diffrn_reflns_limit_l_min -13
_diffrn_reflns_number 6971
_diffrn_reflns_theta_full 27.00
_diffrn_reflns_theta_max 27.00
_diffrn_reflns_theta_min 2.03
_exptl_absorpt_coefficient_mu 0.876
_exptl_absorpt_correction_T_max 0.9021
_exptl_absorpt_correction_T_min 0.8442
_exptl_absorpt_correction_type none
_exptl_crystal_colour yellow
_exptl_crystal_density_diffrn 1.598
_exptl_crystal_density_method 'not measured'
_exptl_crystal_description prism
_exptl_crystal_F_000 458
_exptl_crystal_size_max 0.20
_exptl_crystal_size_mid 0.13
_exptl_crystal_size_min 0.12
_refine_diff_density_max 0.527
_refine_diff_density_min -0.542
_refine_diff_density_rms 0.167
_refine_ls_extinction_method none
_refine_ls_goodness_of_fit_ref 0.959
_refine_ls_hydrogen_treatment mixed
_refine_ls_matrix_type full
_refine_ls_number_parameters 271
_refine_ls_number_reflns 3964
_refine_ls_number_restraints 13
_refine_ls_restrained_S_all 0.957
_refine_ls_R_factor_all 0.0730
_refine_ls_R_factor_gt 0.0448
_refine_ls_shift/su_max 0.001
_refine_ls_shift/su_mean 0.000
_refine_ls_structure_factor_coef Fsqd
_refine_ls_weighting_details 'calc w=1/[\s^2^(Fo^2^)+(0.0651P)^2^+0.0000P] where P=(Fo^2^+2Fc^2^)/3'
_refine_ls_weighting_scheme calc
_refine_ls_wR_factor_gt 0.1002
_refine_ls_wR_factor_ref 0.1371
_reflns_number_gt 2688
_reflns_number_total 3964
_reflns_threshold_expression >2sigma(I)
_cod_data_source_file cg070196fsi20070227_112546.cif
_cod_data_source_block complex_3_cm
_cod_depositor_comments
;
The following automatic conversions were performed:

'_symmetry_cell_setting' value 'Triclinic' changed to 'triclinic'
according to /home/saulius/struct/CIF-dictionaries/cif_core.dic
dictionary named 'cif_core.dic' version 2.4.1 from 2010-06-29.

Automatic conversion script
Id: cif_fix_values 1715 2011-07-08 13:25:40Z adriana 
;
_cod_original_sg_symbol_H-M P-1
_cod_database_code 4504279

loop_
_symmetry_equiv_pos_as_xyz
'x, y, z'
'-x, -y, -z'

loop_
_atom_site_label
_atom_site_type_symbol
_atom_site_fract_x
_atom_site_fract_y
_atom_site_fract_z
_atom_site_U_iso_or_equiv
_atom_site_adp_type
_atom_site_occupancy
_atom_site_symmetry_multiplicity
_atom_site_calc_flag
_atom_site_refinement_flags
Mn1 Mn 0.06582(6) 0.57093(6) 0.89380(5) 0.02727(18) Uani 1 1 d .
S1 S 0.06801(12) 0.98029(10) 0.75679(9) 0.0326(3) Uani 1 1 d .
C1 C 0.2838(4) 0.5388(4) 1.1239(3) 0.0298(8) Uani 1 1 d .
C2 C 0.2964(5) 0.4752(4) 1.2204(4) 0.0392(10) Uani 1 1 d .
H2 H 0.2088 0.4161 1.2324 0.047 Uiso 1 1 calc R
C3 C 0.4343(6) 0.4975(5) 1.2982(4) 0.0495(12) Uani 1 1 d .
H3 H 0.4380 0.4546 1.3625 0.059 Uiso 1 1 calc R
C4 C 0.5691(5) 0.5835(5) 1.2820(4) 0.0476(11) Uani 1 1 d .
H4 H 0.6623 0.5989 1.3351 0.057 Uiso 1 1 calc R
C5 C 0.5605(5) 0.6441(5) 1.1864(4) 0.0407(10) Uani 1 1 d .
H5 H 0.6499 0.7011 1.1747 0.049 Uiso 1 1 calc R
C6 C 0.4212(5) 0.6240(4) 1.1044(3) 0.0326(9) Uani 1 1 d .
C7 C 0.4316(5) 0.6914(4) 1.0049(4) 0.0371(9) Uani 1 1 d .
H7 H 0.5271 0.7463 1.0020 0.045 Uiso 1 1 calc R
C8 C 0.2268(4) 0.7400(4) 0.7403(3) 0.0268(8) Uani 1 1 d .
C9 C 0.2541(4) 0.8175(4) 0.6448(3) 0.0283(8) Uani 1 1 d .
C10 C 0.1840(4) 0.9213(4) 0.6395(3) 0.0283(8) Uani 1 1 d .
C11 C 0.2024(5) 0.9801(4) 0.5397(4) 0.0369(9) Uani 1 1 d .
H11 H 0.1582 1.0515 0.5377 0.044 Uiso 1 1 calc R
C12 C 0.2854(5) 0.9337(4) 0.4442(4) 0.0428(10) Uani 1 1 d .
H12 H 0.2921 0.9702 0.3750 0.051 Uiso 1 1 calc R
C13 C 0.3592(5) 0.8333(4) 0.4491(4) 0.0430(10) Uani 1 1 d .
H13 H 0.4181 0.8046 0.3855 0.052 Uiso 1 1 calc R
C14 C 0.3447(5) 0.7760(4) 0.5495(4) 0.0393(10) Uani 1 1 d .
H14 H 0.3952 0.7093 0.5541 0.047 Uiso 1 1 calc R
N1 N 0.3148(3) 0.6798(3) 0.9190(3) 0.0297(7) Uani 1 1 d .
N2 N 0.3453(4) 0.7526(3) 0.8296(3) 0.0345(7) Uani 1 1 d D
H2A H 0.4415(17) 0.790(4) 0.829(4) 0.041 Uiso 1 1 d D
O1 O 0.1483(3) 0.5184(3) 1.0545(2) 0.0340(6) Uani 1 1 d .
O2 O 0.0978(3) 0.6640(3) 0.7346(2) 0.0305(6) Uani 1 1 d .
O3 O 0.0343(4) 0.3777(3) 0.7294(3) 0.0439(7) Uani 1 1 d D
H3A H 0.029(5) 0.301(2) 0.737(4) 0.066 Uiso 1 1 d D
H3B H 0.047(6) 0.378(4) 0.655(2) 0.066 Uiso 1 1 d D
O4 O 0.0285(5) 0.7732(3) 0.9929(3) 0.0624(10) Uani 1 1 d D
H4A H 0.035(6) 0.832(4) 0.955(4) 0.094 Uiso 1 1 d D
H4B H -0.022(6) 0.792(5) 1.053(4) 0.094 Uiso 1 1 d D
O5 O 0.1368(3) 0.9755(3) 0.8823(2) 0.0416(7) Uani 1 1 d .
O6 O -0.0854(3) 0.8846(3) 0.7067(3) 0.0459(7) Uani 1 1 d .
O7 O 0.0745(4) 1.1236(3) 0.7634(3) 0.0478(8) Uani 1 1 d .
O8 O 0.6585(4) 0.9059(4) 0.8574(4) 0.0754(11) Uani 1 1 d D
H8A H 0.611(7) 0.943(6) 0.817(4) 0.113 Uiso 1 1 d D
H8B H 0.657(7) 0.937(6) 0.9376(14) 0.113 Uiso 1 1 d D
O9 O 0.1255(4) 0.3862(4) 0.4936(3) 0.0571(9) Uani 1 1 d D
H9A H 0.054(4) 0.397(5) 0.449(4) 0.086 Uiso 1 1 d D
H9B H 0.161(5) 0.328(5) 0.446(4) 0.086 Uiso 1 1 d D

loop_
_atom_site_aniso_label
_atom_site_aniso_U_11
_atom_site_aniso_U_22
_atom_site_aniso_U_33
_atom_site_aniso_U_23
_atom_site_aniso_U_13
_atom_site_aniso_U_12
Mn1 0.0279(3) 0.0308(3) 0.0274(3) 0.0149(2) 0.0058(2) 0.0091(2)
S1 0.0413(6) 0.0294(5) 0.0351(5) 0.0149(4) 0.0162(4) 0.0160(4)
C1 0.026(2) 0.042(2) 0.0271(19) 0.0140(16) 0.0063(16) 0.0180(17)
C2 0.033(2) 0.055(3) 0.041(2) 0.027(2) 0.0074(18) 0.017(2)
C3 0.064(3) 0.062(3) 0.035(2) 0.023(2) 0.004(2) 0.033(3)
C4 0.031(3) 0.074(3) 0.040(2) 0.020(2) -0.0028(19) 0.024(2)
C5 0.022(2) 0.062(3) 0.038(2) 0.016(2) 0.0039(17) 0.0147(19)
C6 0.035(2) 0.039(2) 0.0265(19) 0.0124(16) 0.0036(16) 0.0134(18)
C7 0.034(2) 0.039(2) 0.037(2) 0.0159(18) 0.0080(18) 0.0047(18)
C8 0.031(2) 0.0284(19) 0.0266(18) 0.0108(15) 0.0100(16) 0.0148(17)
C9 0.027(2) 0.0292(19) 0.0292(18) 0.0108(15) 0.0077(15) 0.0069(16)
C10 0.031(2) 0.0296(19) 0.0277(18) 0.0109(15) 0.0100(16) 0.0107(16)
C11 0.039(2) 0.041(2) 0.040(2) 0.0211(18) 0.0105(18) 0.0163(19)
C12 0.052(3) 0.050(3) 0.034(2) 0.0264(19) 0.014(2) 0.009(2)
C13 0.048(3) 0.051(3) 0.037(2) 0.0189(19) 0.021(2) 0.018(2)
C14 0.046(3) 0.041(2) 0.041(2) 0.0195(19) 0.019(2) 0.020(2)
N1 0.0283(18) 0.0364(17) 0.0301(16) 0.0173(13) 0.0068(13) 0.0113(14)
N2 0.0288(19) 0.044(2) 0.0366(18) 0.0228(15) 0.0093(15) 0.0077(16)
O1 0.0260(15) 0.0470(16) 0.0345(14) 0.0232(12) 0.0038(11) 0.0086(12)
O2 0.0287(15) 0.0319(14) 0.0352(14) 0.0171(11) 0.0067(11) 0.0086(12)
O3 0.065(2) 0.0295(15) 0.0402(16) 0.0140(12) 0.0157(15) 0.0134(15)
O4 0.102(3) 0.0443(19) 0.066(2) 0.0291(17) 0.055(2) 0.0374(19)
O5 0.059(2) 0.0406(16) 0.0317(14) 0.0154(12) 0.0154(13) 0.0192(14)
O6 0.0392(18) 0.0472(17) 0.0548(18) 0.0177(14) 0.0192(14) 0.0142(14)
O7 0.068(2) 0.0330(15) 0.0569(18) 0.0220(14) 0.0291(16) 0.0261(15)
O8 0.046(2) 0.099(3) 0.063(2) 0.021(2) 0.0071(19) -0.004(2)
O9 0.063(2) 0.070(2) 0.0348(17) 0.0141(15) -0.0020(15) 0.0194(18)

loop_
_atom_type_symbol
_atom_type_description
_atom_type_scat_dispersion_real
_atom_type_scat_dispersion_imag
_atom_type_scat_source
C C 0.0033 0.0016 'International Tables Vol C Tables 4.2.6.8 and 6.1.1.4'
H H 0.0000 0.0000 'International Tables Vol C Tables 4.2.6.8 and 6.1.1.4'
N N 0.0061 0.0033 'International Tables Vol C Tables 4.2.6.8 and 6.1.1.4'
O O 0.0106 0.0060 'International Tables Vol C Tables 4.2.6.8 and 6.1.1.4'
S S 0.1246 0.1234 'International Tables Vol C Tables 4.2.6.8 and 6.1.1.4'
Mn Mn 0.3368 0.7283 'International Tables Vol C Tables 4.2.6.8 and 6.1.1.4'

loop_
_geom_angle_atom_site_label_1
_geom_angle_atom_site_label_2
_geom_angle_atom_site_label_3
_geom_angle
_geom_angle_site_symmetry_1
_geom_angle_site_symmetry_3
O1 Mn1 O1 80.45(10) . 2_567
O1 Mn1 O3 101.55(11) . .
O1 Mn1 O3 90.32(11) 2_567 .
O1 Mn1 O4 101.98(12) . .
O1 Mn1 O4 85.32(12) 2_567 .
O3 Mn1 O4 154.99(14) . .
O1 Mn1 O2 152.58(10) . .
O1 Mn1 O2 126.92(9) 2_567 .
O3 Mn1 O2 81.93(10) . .
O4 Mn1 O2 81.12(10) . .
O1 Mn1 N1 80.99(10) . .
O1 Mn1 N1 159.09(10) 2_567 .
O3 Mn1 N1 102.78(11) . .
O4 Mn1 N1 89.19(13) . .
O2 Mn1 N1 71.78(10) . .
O6 S1 O5 112.83(17) . .
O6 S1 O7 112.42(17) . .
O5 S1 O7 111.86(17) . .
O6 S1 C10 106.82(16) . .
O5 S1 C10 106.08(16) . .
O7 S1 C10 106.26(16) . .
O1 C1 C2 119.9(4) . .
O1 C1 C6 122.5(3) . .
C2 C1 C6 117.5(3) . .
C3 C2 C1 121.9(4) . .
C3 C2 H2 119.0 . .
C1 C2 H2 119.0 . .
C2 C3 C4 121.0(4) . .
C2 C3 H3 119.5 . .
C4 C3 H3 119.5 . .
C5 C4 C3 118.2(4) . .
C5 C4 H4 120.9 . .
C3 C4 H4 120.9 . .
C4 C5 C6 122.6(4) . .
C4 C5 H5 118.7 . .
C6 C5 H5 118.7 . .
C5 C6 C1 118.7(3) . .
C5 C6 C7 116.0(4) . .
C1 C6 C7 125.3(3) . .
N1 C7 C6 123.6(4) . .
N1 C7 H7 118.2 . .
C6 C7 H7 118.2 . .
O2 C8 N2 121.3(3) . .
O2 C8 C9 120.5(3) . .
N2 C8 C9 118.2(3) . .
C10 C9 C14 119.0(3) . .
C10 C9 C8 122.5(3) . .
C14 C9 C8 118.3(3) . .
C11 C10 C9 119.8(3) . .
C11 C10 S1 118.5(3) . .
C9 C10 S1 121.8(3) . .
C12 C11 C10 120.4(3) . .
C12 C11 H11 119.8 . .
C10 C11 H11 119.8 . .
C11 C12 C13 120.9(4) . .
C11 C12 H12 119.6 . .
C13 C12 H12 119.6 . .
C14 C13 C12 119.3(4) . .
C14 C13 H13 120.3 . .
C12 C13 H13 120.3 . .
C13 C14 C9 120.6(4) . .
C13 C14 H14 119.7 . .
C9 C14 H14 119.7 . .
C7 N1 N2 116.1(3) . .
C7 N1 Mn1 131.2(3) . .
N2 N1 Mn1 112.6(2) . .
C8 N2 N1 116.6(3) . .
C8 N2 H2A 126(3) . .
N1 N2 H2A 117(3) . .
C1 O1 Mn1 136.2(2) . .
C1 O1 Mn1 124.0(2) . 2_567
Mn1 O1 Mn1 99.55(10) . 2_567
C8 O2 Mn1 117.2(2) . .
Mn1 O3 H3A 125(3) . .
Mn1 O3 H3B 122(3) . .
H3A O3 H3B 111.8(18) . .
Mn1 O4 H4A 120(3) . .
Mn1 O4 H4B 128(3) . .
H4A O4 H4B 108.7(17) . .
H8A O8 H8B 109.6(18) . .
H9A O9 H9B 110.2(18) . .

loop_
_geom_bond_atom_site_label_1
_geom_bond_atom_site_label_2
_geom_bond_distance
_geom_bond_site_symmetry_2
Mn1 O1 2.089(2) .
Mn1 O1 2.154(3) 2_567
Mn1 O3 2.165(3) .
Mn1 O4 2.170(3) .
Mn1 O2 2.212(2) .
Mn1 N1 2.235(3) .
S1 O6 1.452(3) .
S1 O5 1.452(3) .
S1 O7 1.454(3) .
S1 C10 1.782(4) .
C1 O1 1.320(4) .
C1 C2 1.396(5) .
C1 C6 1.425(5) .
C2 C3 1.374(6) .
C2 H2 0.9300 .
C3 C4 1.397(6) .
C3 H3 0.9300 .
C4 C5 1.362(6) .
C4 H4 0.9300 .
C5 C6 1.411(5) .
C5 H5 0.9300 .
C6 C7 1.441(5) .
C7 N1 1.301(5) .
C7 H7 0.9300 .
C8 O2 1.236(4) .
C8 N2 1.331(5) .
C8 C9 1.486(5) .
C9 C10 1.393(5) .
C9 C14 1.406(5) .
C10 C11 1.388(5) .
C11 C12 1.370(5) .
C11 H11 0.9300 .
C12 C13 1.383(5) .
C12 H12 0.9300 .
C13 C14 1.381(5) .
C13 H13 0.9300 .
C14 H14 0.9300 .
N1 N2 1.400(4) .
N2 H2A 0.873(10) .
O1 Mn1 2.154(3) 2_567
O3 H3A 0.815(10) .
O3 H3B 0.818(10) .
O4 H4A 0.825(10) .
O4 H4B 0.828(10) .
O8 H8A 0.824(10) .
O8 H8B 0.825(10) .
O9 H9A 0.823(10) .
O9 H9B 0.823(10) .

loop_
_geom_hbond_atom_site_label_D
_geom_hbond_atom_site_label_H
_geom_hbond_atom_site_label_A
_geom_hbond_distance_DH
_geom_hbond_distance_HA
_geom_hbond_distance_DA
_geom_hbond_angle_DHA
_geom_hbond_site_symmetry_A
N2 H2A O8 0.873(10) 1.997(13) 2.860(5) 169(4) .
O3 H3A O7 0.815(10) 2.075(16) 2.872(4) 165(5) 1_545
O4 H4B O7 0.828(10) 2.05(2) 2.846(4) 161(6) 2_577
O3 H3B O9 0.818(10) 1.952(15) 2.755(4) 167(5) .
O4 H4A O5 0.825(10) 1.97(2) 2.744(4) 157(5) .
O8 H8B O5 0.825(10) 2.36(5) 2.939(5) 128(5) 2_677
C4 H4 O9 0.93 2.49 3.399(5) 167.0 2_667
O9 H9A O2 0.823(10) 2.13(3) 2.865(4) 149(4) 2_566
O9 H9B O6 0.823(10) 2.21(4) 2.886(4) 140(5) 2_566

loop_
_geom_torsion_atom_site_label_1
_geom_torsion_atom_site_label_2
_geom_torsion_atom_site_label_3
_geom_torsion_atom_site_label_4
_geom_torsion
_geom_torsion_site_symmetry_1
_geom_torsion_site_symmetry_4
O1 C1 C2 C3 -177.7(4) . .
C6 C1 C2 C3 2.6(6) . .
C1 C2 C3 C4 -1.1(6) . .
C2 C3 C4 C5 -0.4(6) . .
C3 C4 C5 C6 0.4(6) . .
C4 C5 C6 C1 1.1(6) . .
C4 C5 C6 C7 -178.0(4) . .
O1 C1 C6 C5 177.7(3) . .
C2 C1 C6 C5 -2.6(5) . .
O1 C1 C6 C7 -3.2(6) . .
C2 C1 C6 C7 176.5(4) . .
C5 C6 C7 N1 177.8(4) . .
C1 C6 C7 N1 -1.2(6) . .
O2 C8 C9 C10 63.3(5) . .
N2 C8 C9 C10 -118.1(4) . .
O2 C8 C9 C14 -111.4(4) . .
N2 C8 C9 C14 67.2(5) . .
C14 C9 C10 C11 1.0(6) . .
C8 C9 C10 C11 -173.7(3) . .
C14 C9 C10 S1 -179.8(3) . .
C8 C9 C10 S1 5.5(5) . .
O6 S1 C10 C11 93.3(3) . .
O5 S1 C10 C11 -146.1(3) . .
O7 S1 C10 C11 -26.9(4) . .
O6 S1 C10 C9 -85.9(3) . .
O5 S1 C10 C9 34.7(4) . .
O7 S1 C10 C9 153.9(3) . .
C9 C10 C11 C12 1.9(6) . .
S1 C10 C11 C12 -177.3(3) . .
C10 C11 C12 C13 -3.6(6) . .
C11 C12 C13 C14 2.1(6) . .
C12 C13 C14 C9 0.9(6) . .
C10 C9 C14 C13 -2.4(6) . .
C8 C9 C14 C13 172.5(4) . .
C6 C7 N1 N2 179.9(3) . .
C6 C7 N1 Mn1 3.5(6) . .
O1 Mn1 N1 C7 -1.6(3) . .
O1 Mn1 N1 C7 26.0(5) 2_567 .
O3 Mn1 N1 C7 -101.5(3) . .
O4 Mn1 N1 C7 100.6(3) . .
O2 Mn1 N1 C7 -178.4(3) . .
O1 Mn1 N1 N2 -178.1(2) . .
O1 Mn1 N1 N2 -150.4(3) 2_567 .
O3 Mn1 N1 N2 82.0(2) . .
O4 Mn1 N1 N2 -75.8(2) . .
O2 Mn1 N1 N2 5.1(2) . .
O2 C8 N2 N1 -2.3(5) . .
C9 C8 N2 N1 179.1(3) . .
C7 N1 N2 C8 179.3(3) . .
Mn1 N1 N2 C8 -3.7(4) . .
C2 C1 O1 Mn1 -174.0(3) . .
C6 C1 O1 Mn1 5.7(5) . .
C2 C1 O1 Mn1 13.8(5) . 2_567
C6 C1 O1 Mn1 -166.5(2) . 2_567
O1 Mn1 O1 C1 -173.4(4) 2_567 .
O3 Mn1 O1 C1 98.2(3) . .
O4 Mn1 O1 C1 -90.3(3) . .
O2 Mn1 O1 C1 3.5(5) . .
N1 Mn1 O1 C1 -3.1(3) . .
O1 Mn1 O1 Mn1 0.0 2_567 2_567
O3 Mn1 O1 Mn1 -88.36(12) . 2_567
O4 Mn1 O1 Mn1 83.09(13) . 2_567
O2 Mn1 O1 Mn1 176.90(15) . 2_567
N1 Mn1 O1 Mn1 170.33(12) . 2_567
N2 C8 O2 Mn1 7.3(4) . .
C9 C8 O2 Mn1 -174.1(2) . .
O1 Mn1 O2 C8 -13.5(4) . .
O1 Mn1 O2 C8 162.6(2) 2_567 .
O3 Mn1 O2 C8 -113.1(2) . .
O4 Mn1 O2 C8 85.4(3) . .
N1 Mn1 O2 C8 -6.7(2) . .
